data_7126330
loop_
_publ_author_name
'Molina, Alba'
'D\'iaz-Tendero, Sergio'
'Adrio, Javier'
'Carretero, Juan C.'

_publ_section_title
;
 Catalytic asymmetric synthesis of diazabicyclo[3.1.0]hexanes by
 1,3-dipolar cycloaddition of azomethine ylides with azirines.
;
_journal_issue 37
_journal_name_full 'Chemical communications (Cambridge, England)'
_journal_page_first 5050
_journal_page_last 5053
_journal_paper_doi 10.1039/d0cc01061h
_journal_volume 56
_journal_year 2020
_chemical_formula_sum 'C36 H30 N2 O2'
_chemical_formula_weight 522.64
_chemical_name_common amcpyrene_250K
_space_group_crystal_system triclinic
_space_group_IT_number 2
_space_group_name_Hall '-P 1'
_space_group_name_H-M_alt 'P -1'
_atom_sites_solution_hydrogens mixed
_audit_update_record
;
2019-06-18 deposited with the CCDC.	2020-03-24 downloaded from the CCDC.
;
_cell_angle_alpha 90.709(3)
_cell_angle_beta 96.541(3)
_cell_angle_gamma 116.439(2)
_cell_formula_units_Z 2
_cell_length_a 8.9247(4)
_cell_length_b 9.9994(4)
_cell_length_c 17.0160(8)
_cell_measurement_reflns_used 2953
_cell_measurement_temperature 250.(2)
_cell_measurement_theta_max 23.6256
_cell_measurement_theta_min 2.4156
_cell_volume 1347.46(11)
_computing_cell_refinement 'Bruker SAINT'
_computing_data_collection 'Bruker APEX2'
_computing_data_reduction 'Bruker SAINT'
_computing_molecular_graphics 'Bruker SHELXTL'
_computing_publication_material 'Bruker SHELXTL'
_computing_structure_refinement 'SHELXL-2014 (Sheldrick 2014)'
_computing_structure_solution 'SHELXS-97 (Sheldrick 2008)'
_diffrn_ambient_temperature 250.(2)
_diffrn_detector_area_resol_mean 8.3333
_diffrn_measured_fraction_theta_full 1.000
_diffrn_measured_fraction_theta_max 1.000
_diffrn_measurement_device_type 'Bruker Kappa Apex II'
_diffrn_measurement_method '\f and \w scans'
_diffrn_radiation_type 'Mo K\a'
_diffrn_radiation_wavelength 0.71073
_diffrn_reflns_av_R_equivalents 0.0725
_diffrn_reflns_av_unetI/netI 0.0707
_diffrn_reflns_limit_h_max 10
_diffrn_reflns_limit_h_min -10
_diffrn_reflns_limit_k_max 12
_diffrn_reflns_limit_k_min -12
_diffrn_reflns_limit_l_max 20
_diffrn_reflns_limit_l_min -20
_diffrn_reflns_number 25042
_diffrn_reflns_theta_full 25.35
_diffrn_reflns_theta_max 25.35
_diffrn_reflns_theta_min 1.21
_exptl_absorpt_coefficient_mu 0.080
_exptl_absorpt_correction_T_max 0.99
_exptl_absorpt_correction_T_min 0.87
_exptl_absorpt_correction_type multi-scan
_exptl_absorpt_process_details sadabs
_exptl_crystal_colour 'clear colourless'
_exptl_crystal_density_diffrn 1.288
_exptl_crystal_density_method 'not measured'
_exptl_crystal_description prismatic
_exptl_crystal_F_000 552
_exptl_crystal_size_max 0.276
_exptl_crystal_size_mid 0.156
_exptl_crystal_size_min 0.111
_refine_diff_density_max 0.245
_refine_diff_density_min -0.255
_refine_ls_extinction_method none
_refine_ls_goodness_of_fit_ref 1.015
_refine_ls_hydrogen_treatment mixed
_refine_ls_matrix_type full
_refine_ls_number_parameters 367
_refine_ls_number_reflns 4919
_refine_ls_number_restraints 0
_refine_ls_restrained_S_all 1.015
_refine_ls_R_factor_all 0.1174
_refine_ls_R_factor_gt 0.0487
_refine_ls_shift/su_max 0.000
_refine_ls_shift/su_mean 0.000
_refine_ls_structure_factor_coef Fsqd
_refine_ls_weighting_details 'w=1/[\s^2^(Fo^2^)+(0.0775P)^2^] where P=(Fo^2^+2Fc^2^)/3'
_refine_ls_weighting_scheme calc
_refine_ls_wR_factor_gt 0.1123
_refine_ls_wR_factor_ref 0.1524
_reflns_number_gt 2715
_reflns_number_total 4919
_reflns_threshold_expression 'I > 2\s(I)'
_cod_data_source_file d0cc01061h2.cif
_cod_data_source_block 02793AlbaMolina
_cod_depositor_comments 'Adding full bibliography for 7126329--7126330.cif.'
_cod_database_code 7126330

loop_
_space_group_symop_operation_xyz
'x, y, z'
'-x, -y, -z'

loop_
_atom_site_type_symbol
_atom_site_label
_atom_site_fract_x
_atom_site_fract_y
_atom_site_fract_z
_atom_site_U_iso_or_equiv
_atom_site_adp_type
_atom_site_calc_flag
_atom_site_refinement_flags_adp
_atom_site_refinement_flags_occupancy
_atom_site_refinement_flags_posn
_atom_site_occupancy
_atom_site_disorder_assembly
_atom_site_disorder_group
C C1 0.5460(3) 0.5449(3) 0.37129(15) 0.0339(6) Uani d . . . 1 . .
H H1 0.5955 0.4905 0.4048 0.041 Uiso calc U . R 1 . .
C C2 0.6963(3) 0.6021(2) 0.26166(15) 0.0329(6) Uani d . . . 1 . .
C C3 0.5154(3) 0.4779(2) 0.23397(14) 0.0309(6) Uani d . . . 1 . .
C C4 0.3741(3) 0.5176(3) 0.24326(15) 0.0332(6) Uani d . . . 1 . .
H H4 0.4096 0.6249 0.257 0.04 Uiso calc U . R 1 . .
C C5 0.7516(3) 0.7300(3) 0.20673(16) 0.0366(6) Uani d . . . 1 . .
C C6 0.9161(4) 0.8480(3) 0.10583(17) 0.0501(8) Uani d . . . 1 . .
H H6A 1.0085 0.9361 0.1357 0.06 Uiso calc U . R 1 . .
H H6B 0.8266 0.8748 0.0854 0.06 Uiso calc U . R 1 . .
C C7 0.9773(4) 0.7991(3) 0.03991(19) 0.0647(9) Uani d . . . 1 . .
H H7A 1.0666 0.7738 0.0607 0.097 Uiso calc U . R 1 . .
H H7B 1.0208 0.8793 0.0047 0.097 Uiso calc U . R 1 . .
H H7C 0.8851 0.7118 0.0108 0.097 Uiso calc U . R 1 . .
C C8 0.8174(3) 0.5325(3) 0.27536(16) 0.0406(7) Uani d . . . 1 . .
H H8A 0.9278 0.6086 0.2983 0.061 Uiso calc U . R 1 . .
H H8B 0.8261 0.4912 0.2252 0.061 Uiso calc U . R 1 . .
H H8C 0.7751 0.4533 0.3113 0.061 Uiso calc U . R 1 . .
C C9 0.4859(3) 0.3566(2) 0.17314(15) 0.0327(6) Uani d . . . 1 . .
C C10 0.5099(3) 0.3910(3) 0.09586(16) 0.0427(7) Uani d . . . 1 . .
H H10 0.5486 0.491 0.0828 0.051 Uiso calc U . R 1 . .
C C11 0.4777(4) 0.2805(3) 0.03709(17) 0.0487(7) Uani d . . . 1 . .
H H11 0.4948 0.3057 -0.0153 0.058 Uiso calc U . R 1 . .
C C12 0.4208(4) 0.1347(3) 0.05575(18) 0.0491(8) Uani d . . . 1 . .
H H12 0.3973 0.059 0.0162 0.059 Uiso calc U . R 1 . .
C C13 0.3986(4) 0.1000(3) 0.13237(19) 0.0527(8) Uani d . . . 1 . .
H H13 0.3609 0 0.1453 0.063 Uiso calc U . R 1 . .
C C14 0.4306(4) 0.2089(3) 0.19089(17) 0.0449(7) Uani d . . . 1 . .
H H14 0.4147 0.1828 0.2433 0.054 Uiso calc U . R 1 . .
C C15 0.2009(3) 0.4333(3) 0.20059(15) 0.0346(6) Uani d . . . 1 . .
C C16 0.1398(4) 0.5003(3) 0.14344(16) 0.0435(7) Uani d . . . 1 . .
H H16 0.2101 0.5976 0.1304 0.052 Uiso calc U . R 1 . .
C C17 -0.0241(4) 0.4253(4) 0.10533(18) 0.0548(8) Uani d . . . 1 . .
H H17 -0.0646 0.472 0.0667 0.066 Uiso calc U . R 1 . .
C C18 -0.1278(4) 0.2826(4) 0.12374(19) 0.0550(8) Uani d . . . 1 . .
H H18 -0.239 0.2316 0.0978 0.066 Uiso calc U . R 1 . .
C C19 -0.0684(4) 0.2156(3) 0.17984(19) 0.0539(8) Uani d . . . 1 . .
H H19 -0.1392 0.1181 0.1924 0.065 Uiso calc U . R 1 . .
C C20 0.0941(4) 0.2893(3) 0.21833(18) 0.0469(7) Uani d . . . 1 . .
H H20 0.1331 0.2417 0.257 0.056 Uiso calc U . R 1 . .
C C21 0.4599(3) 0.6057(2) 0.42297(14) 0.0315(6) Uani d . . . 1 . .
C C22 0.2853(3) 0.5492(3) 0.41090(15) 0.0381(7) Uani d . . . 1 . .
H H22 0.2219 0.4693 0.3726 0.046 Uiso calc U . R 1 . .
C C23 0.2028(3) 0.6069(3) 0.45338(16) 0.0403(7) Uani d . . . 1 . .
H H23 0.0845 0.5664 0.4432 0.048 Uiso calc U . R 1 . .
C C24 0.2912(3) 0.7247(3) 0.51138(15) 0.0348(6) Uani d . . . 1 . .
C C25 0.4690(3) 0.7815(2) 0.52704(14) 0.0310(6) Uani d . . . 1 . .
C C26 0.5548(3) 0.7206(2) 0.48289(14) 0.0301(6) Uani d . . . 1 . .
C C27 0.2097(4) 0.7888(3) 0.55627(17) 0.0450(7) Uani d . . . 1 . .
H H27 0.0918 0.7515 0.5462 0.054 Uiso calc U . R 1 . .
C C28 0.2972(4) 0.8999(3) 0.61199(17) 0.0450(7) Uani d . . . 1 . .
H H28 0.2396 0.9391 0.6404 0.054 Uiso calc U . R 1 . .
C C29 0.4758(3) 0.9606(3) 0.62936(16) 0.0371(7) Uani d . . . 1 . .
C C30 0.5613(3) 0.8999(2) 0.58643(14) 0.0313(6) Uani d . . . 1 . .
C C31 0.5703(4) 1.0770(3) 0.68733(16) 0.0448(7) Uani d . . . 1 . .
H H31 0.5149 1.1177 0.7163 0.054 Uiso calc U . R 1 . .
C C32 0.7419(4) 1.1329(3) 0.70280(18) 0.0507(8) Uani d . . . 1 . .
H H32 0.8028 1.2126 0.7415 0.061 Uiso calc U . R 1 . .
C C33 0.8265(4) 1.0738(3) 0.66233(17) 0.0467(7) Uani d . . . 1 . .
H H33 0.9443 1.1123 0.6742 0.056 Uiso calc U . R 1 . .
C C34 0.7381(3) 0.9572(3) 0.60378(15) 0.0359(6) Uani d . . . 1 . .
C C35 0.8207(3) 0.8915(3) 0.56101(16) 0.0395(7) Uani d . . . 1 . .
H H35 0.938 0.9267 0.5731 0.047 Uiso calc U . R 1 . .
C C36 0.7343(3) 0.7803(3) 0.50379(15) 0.0353(6) Uani d . . . 1 . .
H H36 0.7933 0.7406 0.4767 0.042 Uiso calc U . R 1 . .
N N1 0.6831(3) 0.6660(2) 0.33710(13) 0.0365(6) Uani d . . . 1 . .
H H1N 0.659(3) 0.745(3) 0.3290(15) 0.050(8) Uiso d . . . 1 . .
N N2 0.4279(3) 0.4395(2) 0.30481(12) 0.0332(5) Uani d . . . 1 . .
O O1 0.8511(2) 0.72399(18) 0.15706(11) 0.0447(5) Uani d . . . 1 . .
O O2 0.7097(3) 0.8285(2) 0.20923(13) 0.0658(7) Uani d . . . 1 . .

loop_
_atom_site_aniso_label
_atom_site_aniso_U_11
_atom_site_aniso_U_22
_atom_site_aniso_U_33
_atom_site_aniso_U_12
_atom_site_aniso_U_13
_atom_site_aniso_U_23
C1 0.0360(15) 0.0328(14) 0.0337(15) 0.0152(12) 0.0088(13) 0.0033(12)
C2 0.0358(15) 0.0284(13) 0.0362(16) 0.0140(12) 0.0135(12) 0.0015(11)
C3 0.0341(15) 0.0268(13) 0.0334(15) 0.0142(12) 0.0086(12) 0.0023(11)
C4 0.0386(16) 0.0271(13) 0.0363(15) 0.0156(12) 0.0100(12) 0.0051(11)
C5 0.0341(16) 0.0354(15) 0.0422(17) 0.0158(13) 0.0122(13) 0.0007(12)
C6 0.058(2) 0.0456(16) 0.0519(19) 0.0234(15) 0.0259(16) 0.0176(14)
C7 0.084(2) 0.0557(19) 0.063(2) 0.0314(18) 0.0396(19) 0.0162(16)
C8 0.0370(16) 0.0368(14) 0.0476(18) 0.0155(13) 0.0085(13) 0.0019(12)
C9 0.0309(15) 0.0305(14) 0.0393(17) 0.0160(12) 0.0054(12) 0.0008(12)
C10 0.0525(18) 0.0376(15) 0.0411(18) 0.0227(14) 0.0077(14) 0.0030(13)
C11 0.057(2) 0.0524(18) 0.0382(17) 0.0271(15) 0.0037(14) -0.0030(14)
C12 0.0505(19) 0.0437(18) 0.052(2) 0.0220(15) 0.0001(15) -0.0129(14)
C13 0.064(2) 0.0309(15) 0.062(2) 0.0199(14) 0.0100(17) -0.0028(15)
C14 0.0565(19) 0.0345(16) 0.0438(17) 0.0198(14) 0.0109(14) 0.0005(13)
C15 0.0350(15) 0.0330(14) 0.0405(16) 0.0184(13) 0.0103(13) -0.0022(12)
C16 0.0461(19) 0.0469(16) 0.0441(18) 0.0260(15) 0.0101(15) 0.0016(13)
C17 0.057(2) 0.072(2) 0.050(2) 0.0442(19) 0.0007(17) -0.0040(16)
C18 0.0392(18) 0.065(2) 0.061(2) 0.0255(18) 0.0002(16) -0.0164(17)
C19 0.0411(19) 0.0412(17) 0.073(2) 0.0120(15) 0.0109(17) -0.0083(16)
C20 0.0418(18) 0.0404(16) 0.057(2) 0.0175(14) 0.0044(15) 0.0016(14)
C21 0.0345(16) 0.0304(14) 0.0320(15) 0.0151(12) 0.0113(12) 0.0067(11)
C22 0.0361(17) 0.0359(14) 0.0380(16) 0.0108(13) 0.0115(13) 0.0022(12)
C23 0.0295(15) 0.0482(16) 0.0420(17) 0.0152(13) 0.0096(13) 0.0064(13)
C24 0.0336(16) 0.0378(14) 0.0389(16) 0.0200(13) 0.0100(13) 0.0077(12)
C25 0.0366(16) 0.0293(13) 0.0329(15) 0.0182(12) 0.0119(12) 0.0110(11)
C26 0.0340(15) 0.0306(13) 0.0316(15) 0.0183(12) 0.0101(12) 0.0087(12)
C27 0.0401(17) 0.0495(17) 0.056(2) 0.0279(14) 0.0142(15) 0.0097(15)
C28 0.054(2) 0.0474(17) 0.0512(19) 0.0358(16) 0.0184(16) 0.0044(15)
C29 0.0458(18) 0.0307(14) 0.0433(17) 0.0229(13) 0.0134(14) 0.0070(12)
C30 0.0376(16) 0.0275(13) 0.0348(15) 0.0189(12) 0.0097(13) 0.0073(12)
C31 0.062(2) 0.0380(15) 0.0478(18) 0.0314(15) 0.0187(16) 0.0047(14)
C32 0.060(2) 0.0351(15) 0.054(2) 0.0169(15) 0.0126(17) -0.0048(14)
C33 0.0433(18) 0.0431(16) 0.0507(19) 0.0164(14) 0.0078(15) -0.0015(14)
C34 0.0401(17) 0.0321(14) 0.0360(16) 0.0160(13) 0.0078(13) 0.0030(12)
C35 0.0317(15) 0.0474(16) 0.0419(17) 0.0200(13) 0.0055(13) 0.0006(14)
C36 0.0364(16) 0.0420(15) 0.0350(16) 0.0230(13) 0.0100(13) 0.0030(13)
N1 0.0378(14) 0.0311(12) 0.0401(14) 0.0134(11) 0.0132(11) 0.0001(10)
N2 0.0374(13) 0.0287(11) 0.0342(13) 0.0139(10) 0.0110(10) 0.0031(9)
O1 0.0515(12) 0.0435(10) 0.0481(12) 0.0250(9) 0.0244(10) 0.0121(9)
O2 0.0853(16) 0.0468(12) 0.0913(17) 0.0421(12) 0.0561(14) 0.0306(11)

loop_
_atom_type_symbol
_atom_type_description
_atom_type_scat_dispersion_real
_atom_type_scat_dispersion_imag
_atom_type_scat_source
C C 0.0033 0.0016 'International Tables Vol C Tables 4.2.6.8 and 6.1.1.4'
H H 0.0000 0.0000 'International Tables Vol C Tables 4.2.6.8 and 6.1.1.4'
N N 0.0061 0.0033 'International Tables Vol C Tables 4.2.6.8 and 6.1.1.4'
O O 0.0106 0.0060 'International Tables Vol C Tables 4.2.6.8 and 6.1.1.4'

loop_
_geom_angle_atom_site_label_1
_geom_angle_atom_site_label_2
_geom_angle_atom_site_label_3
_geom_angle_site_symmetry_1
_geom_angle_site_symmetry_3
_geom_angle
_geom_angle_publ_flag
N1 C1 N2 . . 107.80(19) ?
N1 C1 C21 . . 111.51(18) ?
N2 C1 C21 . . 112.9(2) ?
N1 C1 H1 . . 108.2 ?
N2 C1 H1 . . 108.2 ?
C21 C1 H1 . . 108.2 ?
N1 C2 C8 . . 109.9(2) ?
N1 C2 C5 . . 105.88(19) ?
C8 C2 C5 . . 114.0(2) ?
N1 C2 C3 . . 104.32(18) ?
C8 C2 C3 . . 109.61(18) ?
C5 C2 C3 . . 112.5(2) ?
N2 C3 C9 . . 119.55(19) ?
N2 C3 C4 . . 59.43(15) ?
C9 C3 C4 . . 118.9(2) ?
N2 C3 C2 . . 106.76(18) ?
C9 C3 C2 . . 120.5(2) ?
C4 C3 C2 . . 116.03(19) ?
N2 C4 C15 . . 116.4(2) ?
N2 C4 C3 . . 59.25(15) ?
C15 C4 C3 . . 123.5(2) ?
N2 C4 H4 . . 115.3 ?
C15 C4 H4 . . 115.3 ?
C3 C4 H4 . . 115.3 ?
O2 C5 O1 . . 122.9(2) ?
O2 C5 C2 . . 123.1(2) ?
O1 C5 C2 . . 114.0(2) ?
O1 C6 C7 . . 107.7(2) ?
O1 C6 H6A . . 110.2 ?
C7 C6 H6A . . 110.2 ?
O1 C6 H6B . . 110.2 ?
C7 C6 H6B . . 110.2 ?
H6A C6 H6B . . 108.5 ?
C6 C7 H7A . . 109.5 ?
C6 C7 H7B . . 109.5 ?
H7A C7 H7B . . 109.5 ?
C6 C7 H7C . . 109.5 ?
H7A C7 H7C . . 109.5 ?
H7B C7 H7C . . 109.5 ?
C2 C8 H8A . . 109.5 ?
C2 C8 H8B . . 109.5 ?
H8A C8 H8B . . 109.5 ?
C2 C8 H8C . . 109.5 ?
H8A C8 H8C . . 109.5 ?
H8B C8 H8C . . 109.5 ?
C10 C9 C14 . . 118.2(2) ?
C10 C9 C3 . . 119.4(2) ?
C14 C9 C3 . . 122.3(2) ?
C9 C10 C11 . . 121.1(2) ?
C9 C10 H10 . . 119.4 ?
C11 C10 H10 . . 119.4 ?
C12 C11 C10 . . 119.7(3) ?
C12 C11 H11 . . 120.1 ?
C10 C11 H11 . . 120.1 ?
C13 C12 C11 . . 119.5(3) ?
C13 C12 H12 . . 120.3 ?
C11 C12 H12 . . 120.3 ?
C12 C13 C14 . . 121.1(3) ?
C12 C13 H13 . . 119.4 ?
C14 C13 H13 . . 119.4 ?
C13 C14 C9 . . 120.4(3) ?
C13 C14 H14 . . 119.8 ?
C9 C14 H14 . . 119.8 ?
C16 C15 C20 . . 118.3(3) ?
C16 C15 C4 . . 119.9(2) ?
C20 C15 C4 . . 121.8(2) ?
C15 C16 C17 . . 120.5(3) ?
C15 C16 H16 . . 119.7 ?
C17 C16 H16 . . 119.7 ?
C18 C17 C16 . . 120.2(3) ?
C18 C17 H17 . . 119.9 ?
C16 C17 H17 . . 119.9 ?
C19 C18 C17 . . 119.6(3) ?
C19 C18 H18 . . 120.2 ?
C17 C18 H18 . . 120.2 ?
C18 C19 C20 . . 120.7(3) ?
C18 C19 H19 . . 119.6 ?
C20 C19 H19 . . 119.6 ?
C19 C20 C15 . . 120.6(3) ?
C19 C20 H20 . . 119.7 ?
C15 C20 H20 . . 119.7 ?
C22 C21 C26 . . 119.3(2) ?
C22 C21 C1 . . 119.9(2) ?
C26 C21 C1 . . 120.8(2) ?
C23 C22 C21 . . 121.8(2) ?
C23 C22 H22 . . 119.1 ?
C21 C22 H22 . . 119.1 ?
C22 C23 C24 . . 121.2(2) ?
C22 C23 H23 . . 119.4 ?
C24 C23 H23 . . 119.4 ?
C23 C24 C25 . . 118.4(2) ?
C23 C24 C27 . . 122.8(2) ?
C25 C24 C27 . . 118.8(2) ?
C24 C25 C30 . . 119.4(2) ?
C24 C25 C26 . . 120.3(2) ?
C30 C25 C26 . . 120.4(2) ?
C21 C26 C25 . . 118.9(2) ?
C21 C26 C36 . . 123.9(2) ?
C25 C26 C36 . . 117.2(2) ?
C28 C27 C24 . . 121.5(3) ?
C28 C27 H27 . . 119.3 ?
C24 C27 H27 . . 119.3 ?
C27 C28 C29 . . 121.5(3) ?
C27 C28 H28 . . 119.2 ?
C29 C28 H28 . . 119.2 ?
C31 C29 C30 . . 118.6(3) ?
C31 C29 C28 . . 122.6(2) ?
C30 C29 C28 . . 118.8(2) ?
C34 C30 C25 . . 120.4(2) ?
C34 C30 C29 . . 119.5(2) ?
C25 C30 C29 . . 120.1(2) ?
C32 C31 C29 . . 121.3(3) ?
C32 C31 H31 . . 119.3 ?
C29 C31 H31 . . 119.3 ?
C31 C32 C33 . . 120.8(3) ?
C31 C32 H32 . . 119.6 ?
C33 C32 H32 . . 119.6 ?
C32 C33 C34 . . 120.3(3) ?
C32 C33 H33 . . 119.8 ?
C34 C33 H33 . . 119.8 ?
C33 C34 C30 . . 119.5(2) ?
C33 C34 C35 . . 122.1(3) ?
C30 C34 C35 . . 118.4(2) ?
C36 C35 C34 . . 121.6(2) ?
C36 C35 H35 . . 119.2 ?
C34 C35 H35 . . 119.2 ?
C35 C36 C26 . . 122.0(2) ?
C35 C36 H36 . . 119.0 ?
C26 C36 H36 . . 119.0 ?
C2 N1 C1 . . 106.23(18) ?
C2 N1 H1N . . 110.7(16) ?
C1 N1 H1N . . 110.6(17) ?
C3 N2 C4 . . 61.32(15) ?
C3 N2 C1 . . 106.67(18) ?
C4 N2 C1 . . 111.89(18) ?
C5 O1 C6 . . 116.60(19) ?

loop_
_geom_bond_atom_site_label_1
_geom_bond_atom_site_label_2
_geom_bond_site_symmetry_2
_geom_bond_distance
_geom_bond_publ_flag
C1 N1 . 1.471(3) ?
C1 N2 . 1.487(3) ?
C1 C21 . 1.513(3) ?
C1 H1 . 0.99 ?
C2 N1 . 1.467(3) ?
C2 C8 . 1.525(3) ?
C2 C5 . 1.525(3) ?
C2 C3 . 1.548(3) ?
C3 N2 . 1.473(3) ?
C3 C9 . 1.495(3) ?
C3 C4 . 1.503(3) ?
C4 N2 . 1.475(3) ?
C4 C15 . 1.482(3) ?
C4 H4 . 0.99 ?
C5 O2 . 1.200(3) ?
C5 O1 . 1.313(3) ?
C6 O1 . 1.462(3) ?
C6 C7 . 1.470(4) ?
C6 H6A . 0.98 ?
C6 H6B . 0.98 ?
C7 H7A . 0.97 ?
C7 H7B . 0.97 ?
C7 H7C . 0.97 ?
C8 H8A . 0.97 ?
C8 H8B . 0.97 ?
C8 H8C . 0.97 ?
C9 C10 . 1.380(3) ?
C9 C14 . 1.382(3) ?
C10 C11 . 1.389(4) ?
C10 H10 . 0.94 ?
C11 C12 . 1.369(4) ?
C11 H11 . 0.94 ?
C12 C13 . 1.367(4) ?
C12 H12 . 0.94 ?
C13 C14 . 1.375(4) ?
C13 H13 . 0.94 ?
C14 H14 . 0.94 ?
C15 C16 . 1.383(4) ?
C15 C20 . 1.388(4) ?
C16 C17 . 1.385(4) ?
C16 H16 . 0.94 ?
C17 C18 . 1.375(4) ?
C17 H17 . 0.94 ?
C18 C19 . 1.363(4) ?
C18 H18 . 0.94 ?
C19 C20 . 1.377(4) ?
C19 H19 . 0.94 ?
C20 H20 . 0.94 ?
C21 C22 . 1.389(3) ?
C21 C26 . 1.409(3) ?
C22 C23 . 1.374(3) ?
C22 H22 . 0.94 ?
C23 C24 . 1.396(4) ?
C23 H23 . 0.94 ?
C24 C25 . 1.417(3) ?
C24 C27 . 1.433(3) ?
C25 C30 . 1.419(3) ?
C25 C26 . 1.434(3) ?
C26 C36 . 1.436(3) ?
C27 C28 . 1.333(4) ?
C27 H27 . 0.94 ?
C28 C29 . 1.422(4) ?
C28 H28 . 0.94 ?
C29 C31 . 1.395(4) ?
C29 C30 . 1.419(3) ?
C30 C34 . 1.411(4) ?
C31 C32 . 1.367(4) ?
C31 H31 . 0.94 ?
C32 C33 . 1.378(4) ?
C32 H32 . 0.94 ?
C33 C34 . 1.396(3) ?
C33 H33 . 0.94 ?
C34 C35 . 1.430(3) ?
C35 C36 . 1.348(3) ?
C35 H35 . 0.94 ?
C36 H36 . 0.94 ?
N1 H1N . 0.92(3) ?

loop_
_geom_hbond_atom_site_label_D
_geom_hbond_atom_site_label_H
_geom_hbond_atom_site_label_A
_geom_hbond_site_symmetry_A
_geom_hbond_distance_DH
_geom_hbond_distance_HA
_geom_hbond_distance_DA
_geom_hbond_angle_DHA
_geom_hbond_publ_flag
N1 H1N O2 . 0.92(3) 2.23(3) 2.700(3) 111.(2) ?

loop_
_geom_torsion_atom_site_label_1
_geom_torsion_atom_site_label_2
_geom_torsion_atom_site_label_3
_geom_torsion_atom_site_label_4
_geom_torsion_site_symmetry_1
_geom_torsion_site_symmetry_2
_geom_torsion_site_symmetry_3
_geom_torsion_site_symmetry_4
_geom_torsion
_geom_torsion_publ_flag
N1 C2 C3 N2 . . . . -20.5(2) ?
C8 C2 C3 N2 . . . . 97.1(2) ?
C5 C2 C3 N2 . . . . -134.9(2) ?
N1 C2 C3 C9 . . . . -161.3(2) ?
C8 C2 C3 C9 . . . . -43.7(3) ?
C5 C2 C3 C9 . . . . 84.4(3) ?
N1 C2 C3 C4 . . . . 43.1(3) ?
C8 C2 C3 C4 . . . . 160.8(2) ?
C5 C2 C3 C4 . . . . -71.2(3) ?
C9 C3 C4 N2 . . . . 109.2(2) ?
C2 C3 C4 N2 . . . . -94.8(2) ?
N2 C3 C4 C15 . . . . -103.2(2) ?
C9 C3 C4 C15 . . . . 6.0(3) ?
C2 C3 C4 C15 . . . . 162.0(2) ?
N1 C2 C5 O2 . . . . -33.1(3) ?
C8 C2 C5 O2 . . . . -154.1(3) ?
C3 C2 C5 O2 . . . . 80.2(3) ?
N1 C2 C5 O1 . . . . 146.0(2) ?
C8 C2 C5 O1 . . . . 25.0(3) ?
C3 C2 C5 O1 . . . . -100.7(2) ?
N2 C3 C9 C10 . . . . 154.8(2) ?
C4 C3 C9 C10 . . . . 85.6(3) ?
C2 C3 C9 C10 . . . . -69.3(3) ?
N2 C3 C9 C14 . . . . -23.3(4) ?
C4 C3 C9 C14 . . . . -92.5(3) ?
C2 C3 C9 C14 . . . . 112.6(3) ?
C14 C9 C10 C11 . . . . 0.7(4) ?
C3 C9 C10 C11 . . . . -177.5(2) ?
C9 C10 C11 C12 . . . . 0.1(4) ?
C10 C11 C12 C13 . . . . -0.9(4) ?
C11 C12 C13 C14 . . . . 0.7(5) ?
C12 C13 C14 C9 . . . . 0.1(4) ?
C10 C9 C14 C13 . . . . -0.8(4) ?
C3 C9 C14 C13 . . . . 177.3(3) ?
N2 C4 C15 C16 . . . . 178.4(2) ?
C3 C4 C15 C16 . . . . -112.5(3) ?
N2 C4 C15 C20 . . . . 0.8(3) ?
C3 C4 C15 C20 . . . . 70.0(3) ?
C20 C15 C16 C17 . . . . 0.3(4) ?
C4 C15 C16 C17 . . . . -177.4(2) ?
C15 C16 C17 C18 . . . . -0.3(4) ?
C16 C17 C18 C19 . . . . 0.1(4) ?
C17 C18 C19 C20 . . . . 0.1(4) ?
C18 C19 C20 C15 . . . . -0.1(4) ?
C16 C15 C20 C19 . . . . 0.0(4) ?
C4 C15 C20 C19 . . . . 177.6(2) ?
N1 C1 C21 C22 . . . . 128.5(2) ?
N2 C1 C21 C22 . . . . 7.0(3) ?
N1 C1 C21 C26 . . . . -50.7(3) ?
N2 C1 C21 C26 . . . . -172.23(19) ?
C26 C21 C22 C23 . . . . 3.0(4) ?
C1 C21 C22 C23 . . . . -176.2(2) ?
C21 C22 C23 C24 . . . . -0.6(4) ?
C22 C23 C24 C25 . . . . -1.5(4) ?
C22 C23 C24 C27 . . . . 179.3(2) ?
C23 C24 C25 C30 . . . . -179.2(2) ?
C27 C24 C25 C30 . . . . 0.0(3) ?
C23 C24 C25 C26 . . . . 1.2(3) ?
C27 C24 C25 C26 . . . . -179.6(2) ?
C22 C21 C26 C25 . . . . -3.2(3) ?
C1 C21 C26 C25 . . . . 176.0(2) ?
C22 C21 C26 C36 . . . . 175.8(2) ?
C1 C21 C26 C36 . . . . -4.9(3) ?
C24 C25 C26 C21 . . . . 1.1(3) ?
C30 C25 C26 C21 . . . . -178.4(2) ?
C24 C25 C26 C36 . . . . -178.0(2) ?
C30 C25 C26 C36 . . . . 2.5(3) ?
C23 C24 C27 C28 . . . . 179.2(2) ?
C25 C24 C27 C28 . . . . 0.0(4) ?
C24 C27 C28 C29 . . . . 0.2(4) ?
C27 C28 C29 C31 . . . . 180.0(2) ?
C27 C28 C29 C30 . . . . -0.4(4) ?
C24 C25 C30 C34 . . . . 179.2(2) ?
C26 C25 C30 C34 . . . . -1.2(3) ?
C24 C25 C30 C29 . . . . -0.2(3) ?
C26 C25 C30 C29 . . . . 179.4(2) ?
C31 C29 C30 C34 . . . . 0.6(3) ?
C28 C29 C30 C34 . . . . -179.0(2) ?
C31 C29 C30 C25 . . . . -180.0(2) ?
C28 C29 C30 C25 . . . . 0.4(3) ?
C30 C29 C31 C32 . . . . 0.3(4) ?
C28 C29 C31 C32 . . . . 179.9(2) ?
C29 C31 C32 C33 . . . . -1.2(4) ?
C31 C32 C33 C34 . . . . 1.1(4) ?
C32 C33 C34 C30 . . . . -0.2(4) ?
C32 C33 C34 C35 . . . . -179.3(2) ?
C25 C30 C34 C33 . . . . 179.9(2) ?
C29 C30 C34 C33 . . . . -0.7(4) ?
C25 C30 C34 C35 . . . . -1.0(3) ?
C29 C30 C34 C35 . . . . 178.4(2) ?
C33 C34 C35 C36 . . . . -179.0(2) ?
C30 C34 C35 C36 . . . . 1.9(4) ?
C34 C35 C36 C26 . . . . -0.5(4) ?
C21 C26 C36 C35 . . . . 179.3(2) ?
C25 C26 C36 C35 . . . . -1.6(3) ?
C8 C2 N1 C1 . . . . -88.8(2) ?
C5 C2 N1 C1 . . . . 147.6(2) ?
C3 C2 N1 C1 . . . . 28.6(2) ?
N2 C1 N1 C2 . . . . -26.8(3) ?
C21 C1 N1 C2 . . . . -151.2(2) ?
C9 C3 N2 C4 . . . . -108.0(2) ?
C2 C3 N2 C4 . . . . 110.8(2) ?
C9 C3 N2 C1 . . . . 145.7(2) ?
C4 C3 N2 C1 . . . . -106.25(19) ?
C2 C3 N2 C1 . . . . 4.5(2) ?
C15 C4 N2 C3 . . . . 114.9(2) ?
C15 C4 N2 C1 . . . . -147.5(2) ?
C3 C4 N2 C1 . . . . 97.6(2) ?
N1 C1 N2 C3 . . . . 13.3(2) ?
C21 C1 N2 C3 . . . . 136.92(19) ?
N1 C1 N2 C4 . . . . -51.9(2) ?
C21 C1 N2 C4 . . . . 71.7(2) ?
O2 C5 O1 C6 . . . . 2.4(4) ?
C2 C5 O1 C6 . . . . -176.7(2) ?
C7 C6 O1 C5 . . . . -162.5(2) ?
